data_1100945
loop_
_publ_author_name
'Nripen Chanda'
'Debamita Paul'
'Sanjib Kar'
'Shaikh M. Mobin'
'Anindya Datta'
'Vedavati G. Puranik'
'K. Krishnamurthy Rao'
'Goutam Kumar Lahiri'

_publ_section_title
;
 Effect of 2-(2-Pyridyl)azole-Based Ancillary Ligands (L1-4) on the
 Electrophilicity of the Nitrosyl Function in [RuII(trpy)(L1-4)(NO)]3+
 [trpy = 2,2':6',2''-Terpyridine]. Synthesis, Structures, and
 Spectroscopic, Electrochemical, and Kinetic Aspects
;
_journal_name_full 'Inorganic Chemistry'
_journal_page_first 3499
_journal_page_last 3511
_journal_paper_doi 10.1021/ic048184w
_journal_volume 44
_journal_year 2005
_chemical_formula_moiety '2[C27 H18 N5 S Ru (ClO4)].0.5CH3OH'
_chemical_formula_sum 'C27.25 H20 Cl2 N5 O4.25 Ru S'
_chemical_formula_weight 689.51
_chemical_name_systematic ?
_space_group_IT_number 2
_symmetry_cell_setting triclinic
_symmetry_space_group_name_Hall '-P 1'
_symmetry_space_group_name_H-M 'P -1'
_atom_sites_solution_hydrogens geom
_atom_sites_solution_primary direct
_atom_sites_solution_secondary difmap
_audit_creation_method SHELXL-97
_cell_angle_alpha 113.505(2)
_cell_angle_beta 93.348(2)
_cell_angle_gamma 105.418(2)
_cell_formula_units_Z 4
_cell_length_a 13.6062(16)
_cell_length_b 15.2525(18)
_cell_length_c 15.6016(19)
_cell_measurement_reflns_used 4686
_cell_measurement_temperature 293(2)
_cell_measurement_theta_max 21.41
_cell_measurement_theta_min 2.31
_cell_volume 2812.3(6)
_computing_cell_refinement 'BRUKER SAINT'
_computing_data_collection 'BRUKER SMART'
_computing_data_reduction 'BRUKER SAINT'
_computing_molecular_graphics 'SHELXTL and PLATON'
_computing_publication_material SHELXTL
_computing_structure_refinement 'SHELXL-97 (Sheldrick, 1997)'
_computing_structure_solution 'SHELXS-97 (Sheldrick, 1990)'
_diffrn_ambient_temperature 293(2)
_diffrn_measured_fraction_theta_full 0.998
_diffrn_measured_fraction_theta_max 0.998
_diffrn_measurement_device ' Bruker Smart APEX'
_diffrn_measurement_device_type ' CCD Area Detector'
_diffrn_measurement_method 'Omega Scan'
_diffrn_radiation_monochromator graphite
_diffrn_radiation_source 'fine-focus sealed tube'
_diffrn_radiation_type MoK\a
_diffrn_radiation_wavelength 0.71073
_diffrn_reflns_av_R_equivalents 0.0450
_diffrn_reflns_av_sigmaI/netI 0.0610
_diffrn_reflns_limit_h_max 16
_diffrn_reflns_limit_h_min -16
_diffrn_reflns_limit_k_max 18
_diffrn_reflns_limit_k_min -18
_diffrn_reflns_limit_l_max 18
_diffrn_reflns_limit_l_min -18
_diffrn_reflns_number 27237
_diffrn_reflns_theta_full 25.00
_diffrn_reflns_theta_max 25.00
_diffrn_reflns_theta_min 1.45
_exptl_absorpt_coefficient_mu 0.866
_exptl_absorpt_correction_T_max 0.9645
_exptl_absorpt_correction_T_min 0.7787
_exptl_absorpt_correction_type multi-scan
_exptl_absorpt_process_details 'Bruker SADABS'
_exptl_crystal_colour brown
_exptl_crystal_density_diffrn 1.628
_exptl_crystal_density_method 'not measured'
_exptl_crystal_description plate
_exptl_crystal_F_000 1386
_exptl_crystal_size_max 0.30
_exptl_crystal_size_mid 0.23
_exptl_crystal_size_min 0.04
_refine_diff_density_max 2.212
_refine_diff_density_min -0.590
_refine_diff_density_rms 0.146
_refine_ls_extinction_method none
_refine_ls_goodness_of_fit_ref 1.051
_refine_ls_hydrogen_treatment mixed
_refine_ls_matrix_type full
_refine_ls_number_parameters 739
_refine_ls_number_reflns 9875
_refine_ls_number_restraints 75
_refine_ls_restrained_S_all 1.076
_refine_ls_R_factor_all 0.1044
_refine_ls_R_factor_gt 0.0715
_refine_ls_shift/su_max 0.007
_refine_ls_shift/su_mean 0.001
_refine_ls_structure_factor_coef Fsqd
_refine_ls_weighting_details 'calc w=1/[\s^2^(Fo^2^)+(0.1206P)^2^+4.3163P] where P=(Fo^2^+2Fc^2^)/3'
_refine_ls_weighting_scheme calc
_refine_ls_wR_factor_gt 0.1933
_refine_ls_wR_factor_ref 0.2138
_reflns_number_gt 6727
_reflns_number_total 9875
_reflns_threshold_expression >2sigma(I)
_cod_data_source_file ic048184wsi20041223_113625.cif
_cod_data_source_block thiacl
_cod_depositor_comments
;
 Marking attached hydrogen atoms.

 Antanas Vaitkus,
 2016-12-31

The following automatic conversions were performed:
'_symmetry_cell_setting' value 'Triclinic' changed to 'triclinic'
according to '/home/saulius/struct/CIF-dictionaries/cif_core.dic'
dictionary named 'cif_core.dic' version 2.4.1 from 2010-06-29.

Automatic conversion script
Id: cif_fix_enum 1527 2010-12-29 10:47:43Z saulius 
;
_cod_original_formula_sum 'C54.50 H40 Cl4 N10 O8.50 Ru2 S2'
_cod_database_code 1100945

loop_
_symmetry_equiv_pos_as_xyz
'x, y, z'
'-x, -y, -z'

loop_
_atom_site_label
_atom_site_type_symbol
_atom_site_fract_x
_atom_site_fract_y
_atom_site_fract_z
_atom_site_U_iso_or_equiv
_atom_site_adp_type
_atom_site_occupancy
_atom_site_symmetry_multiplicity
_atom_site_calc_flag
_atom_site_refinement_flags
_atom_site_disorder_assembly
_atom_site_disorder_group
_atom_site_attached_hydrogens
Ru Ru 0.25329(4) 0.01295(4) 0.16648(4) 0.0469(2) Uani 1 1 d . . . 0
Cl Cl 0.19542(14) -0.12004(15) 0.00878(14) 0.0589(5) Uani 1 1 d . . . 0
S S 0.4082(2) 0.1595(2) 0.47349(17) 0.0849(8) Uani 1 1 d . . . 0
N1 N 0.3067(5) 0.1108(5) 0.3086(4) 0.0538(16) Uani 1 1 d . . . 0
N2 N 0.3085(5) -0.0750(5) 0.2207(5) 0.0546(16) Uani 1 1 d . . . 0
N3 N 0.0990(5) -0.0127(5) 0.1830(4) 0.0588(17) Uani 1 1 d . . . 0
N4 N 0.2116(5) 0.0984(5) 0.1156(4) 0.0520(16) Uani 1 1 d . . . 0
N5 N 0.3895(4) 0.0724(4) 0.1298(4) 0.0471(14) Uani 1 1 d . . . 0
C1 C 0.3634(7) 0.2481(7) 0.4573(6) 0.066(2) Uani 1 1 d . . . 0
C2 C 0.3751(9) 0.3455(8) 0.5205(8) 0.092(3) Uani 1 1 d . . . 0
H2 H 0.4131 0.3726 0.5818 0.111 Uiso 1 1 calc R . . 0
C3 C 0.3310(8) 0.4004(8) 0.4925(7) 0.084(3) Uani 1 1 d . . . 0
H3 H 0.3364 0.4654 0.5357 0.101 Uiso 1 1 calc R . . 0
C4 C 0.2786(8) 0.3636(7) 0.4027(7) 0.080(3) Uani 1 1 d . . . 0
H4 H 0.2499 0.4045 0.3855 0.096 Uiso 1 1 calc R . . 0
C5 C 0.2668(6) 0.2680(6) 0.3363(6) 0.061(2) Uani 1 1 d . . . 0
H5 H 0.2316 0.2441 0.2744 0.073 Uiso 1 1 calc R . . 0
C6 C 0.3088(6) 0.2085(6) 0.3642(6) 0.058(2) Uani 1 1 d . . . 0
C7 C 0.3519(6) 0.0746(6) 0.3583(6) 0.057(2) Uani 1 1 d . . . 0
C8 C 0.3514(6) -0.0280(7) 0.3122(6) 0.063(2) Uani 1 1 d . . . 0
C9 C 0.3937(8) -0.0741(8) 0.3597(8) 0.088(3) Uani 1 1 d . . . 0
H9 H 0.4232 -0.0398 0.4240 0.106 Uiso 1 1 calc R . . 0
C10 C 0.3900(9) -0.1736(9) 0.3067(9) 0.096(3) Uani 1 1 d . . . 0
H10 H 0.4164 -0.2075 0.3355 0.115 Uiso 1 1 calc R . . 0
C11 C 0.3474(7) -0.2205(7) 0.2128(7) 0.078(3) Uani 1 1 d . . . 0
H11 H 0.3446 -0.2868 0.1765 0.093 Uiso 1 1 calc R . . 0
C12 C 0.3087(6) -0.1692(6) 0.1723(6) 0.060(2) Uani 1 1 d . . . 0
H12 H 0.2811 -0.2018 0.1075 0.072 Uiso 1 1 calc R . . 0
C13 C 0.0492(7) -0.0705(7) 0.2222(7) 0.079(3) Uani 1 1 d . . . 0
H13 H 0.0836 -0.1050 0.2440 0.095 Uiso 1 1 calc R . . 0
C14 C -0.0549(8) -0.0801(8) 0.2308(8) 0.082(3) Uani 1 1 d . . . 0
H14 H -0.0893 -0.1202 0.2586 0.099 Uiso 1 1 calc R . . 0
C15 C -0.1047(9) -0.0298(9) 0.1980(9) 0.107(4) Uani 1 1 d . . . 0
H15 H -0.1735 -0.0351 0.2037 0.129 Uiso 1 1 calc R . . 0
C16 C -0.0526(7) 0.0295(7) 0.1558(7) 0.083(3) Uani 1 1 d . . . 0
H16 H -0.0868 0.0627 0.1319 0.100 Uiso 1 1 calc R . . 0
C17 C 0.0505(6) 0.0387(7) 0.1498(6) 0.063(2) Uani 1 1 d . . . 0
C18 C 0.1118(6) 0.0993(6) 0.1100(6) 0.058(2) Uani 1 1 d . . . 0
C19 C 0.0841(8) 0.1606(8) 0.0718(7) 0.078(3) Uani 1 1 d . . . 0
H19 H 0.0164 0.1625 0.0669 0.094 Uiso 1 1 calc R . . 0
C20 C 0.1561(9) 0.2167(8) 0.0424(7) 0.086(3) Uani 1 1 d . . . 0
H20 H 0.1378 0.2586 0.0189 0.103 Uiso 1 1 calc R . . 0
C21 C 0.2544(8) 0.2129(7) 0.0466(7) 0.075(2) Uani 1 1 d . . . 0
H21 H 0.3029 0.2515 0.0254 0.090 Uiso 1 1 calc R . . 0
C22 C 0.2827(6) 0.1519(6) 0.0821(6) 0.058(2) Uani 1 1 d . . . 0
C23 C 0.3838(6) 0.1368(5) 0.0908(5) 0.0519(18) Uani 1 1 d . . . 0
C24 C 0.4682(7) 0.1830(6) 0.0621(6) 0.063(2) Uani 1 1 d . . . 0
H24 H 0.4633 0.2277 0.0367 0.076 Uiso 1 1 calc R . . 0
C25 C 0.5586(7) 0.1629(7) 0.0709(6) 0.071(3) Uani 1 1 d . . . 0
H25 H 0.6152 0.1926 0.0502 0.085 Uiso 1 1 calc R . . 0
C26 C 0.5662(6) 0.0983(6) 0.1107(6) 0.067(2) Uani 1 1 d . . . 0
H26 H 0.6278 0.0841 0.1177 0.080 Uiso 1 1 calc R . . 0
C27 C 0.4809(6) 0.0556(6) 0.1396(6) 0.0565(19) Uani 1 1 d . . . 0
H27 H 0.4862 0.0129 0.1674 0.068 Uiso 1 1 calc R . . 0
Ru' Ru 0.22704(4) 0.47666(4) 0.80737(5) 0.0478(2) Uani 1 1 d . . . 0
Cl' Cl 0.30041(15) 0.61272(16) 0.95968(14) 0.0614(5) Uani 1 1 d . . . 0
S' S 0.1817(3) 0.1664(2) 0.5812(2) 0.0948(9) Uani 1 1 d . . . 0
N6 N 0.1827(5) 0.3491(5) 0.6819(5) 0.0590(17) Uani 1 1 d . . . 0
N7 N 0.3138(5) 0.3903(5) 0.8323(5) 0.0598(17) Uani 1 1 d . . . 0
N8 N 0.0971(5) 0.4230(5) 0.8561(4) 0.0510(15) Uani 1 1 d . . . 0
N9 N 0.1402(4) 0.5522(4) 0.7851(4) 0.0472(14) Uani 1 1 d . . . 0
N10 N 0.3246(5) 0.5615(4) 0.7533(4) 0.0496(15) Uani 1 1 d . . . 0
C28 C 0.1063(8) 0.2158(7) 0.5316(7) 0.073(3) Uani 1 1 d . . . 0
C29 C 0.0427(11) 0.1711(10) 0.4448(8) 0.106(4) Uani 1 1 d . . . 0
H29 H 0.0362 0.1053 0.4027 0.127 Uiso 1 1 calc R . . 0
C30 C -0.0103(11) 0.2232(11) 0.4211(9) 0.123(5) Uani 1 1 d . . . 0
H30 H -0.0558 0.1930 0.3630 0.148 Uiso 1 1 calc R . . 0
C31 C 0.0029(10) 0.3231(10) 0.4837(8) 0.113(4) Uani 1 1 d . . . 0
H31 H -0.0307 0.3595 0.4641 0.135 Uiso 1 1 calc R . . 0
C32 C 0.0620(8) 0.3687(8) 0.5707(7) 0.085(3) Uani 1 1 d . . . 0
H32 H 0.0660 0.4339 0.6124 0.102 Uiso 1 1 calc R . . 0
C33 C 0.1172(6) 0.3153(7) 0.5968(6) 0.066(2) Uani 1 1 d . . . 0
C34 C 0.2244(7) 0.2779(6) 0.6808(6) 0.061(2) Uani 1 1 d . . . 0
C35 C 0.2984(7) 0.3007(7) 0.7636(7) 0.068(2) Uani 1 1 d . . . 0
C36 C 0.3446(8) 0.2310(8) 0.7674(9) 0.087(3) Uani 1 1 d . . . 0
H36 H 0.3300 0.1680 0.7165 0.104 Uiso 1 1 calc R . . 0
C37 C 0.4121(9) 0.2583(10) 0.8485(10) 0.097(4) Uani 1 1 d . . . 0
H37 H 0.4471 0.2151 0.8529 0.116 Uiso 1 1 calc R . . 0
C38 C 0.4280(8) 0.3498(9) 0.9233(9) 0.089(3) Uani 1 1 d . . . 0
H38 H 0.4720 0.3685 0.9798 0.107 Uiso 1 1 calc R . . 0
C39 C 0.3781(7) 0.4136(8) 0.9139(8) 0.082(3) Uani 1 1 d . . . 0
H39 H 0.3886 0.4754 0.9654 0.098 Uiso 1 1 calc R . . 0
C40 C 0.0798(7) 0.3569(6) 0.8925(6) 0.066(2) Uani 1 1 d . . . 0
H40 H 0.1308 0.3279 0.8972 0.079 Uiso 1 1 calc R . . 0
C41 C -0.0111(7) 0.3291(7) 0.9240(7) 0.076(3) Uani 1 1 d . . . 0
H41 H -0.0211 0.2819 0.9490 0.092 Uiso 1 1 calc R . . 0
C42 C -0.0866(7) 0.3719(7) 0.9178(7) 0.076(3) Uani 1 1 d . . . 0
H42 H -0.1477 0.3553 0.9399 0.091 Uiso 1 1 calc R . . 0
C43 C -0.0712(6) 0.4380(7) 0.8798(6) 0.066(2) Uani 1 1 d . . . 0
H43 H -0.1223 0.4664 0.8741 0.079 Uiso 1 1 calc R . . 0
C44 C 0.0206(6) 0.4640(6) 0.8490(6) 0.0539(19) Uani 1 1 d . . . 0
C45 C 0.0449(6) 0.5375(6) 0.8083(6) 0.058(2) Uani 1 1 d . . . 0
C46 C -0.0170(7) 0.5909(7) 0.7941(7) 0.072(2) Uani 1 1 d . . . 0
H46 H -0.0835 0.5803 0.8080 0.087 Uiso 1 1 calc R . . 0
C47 C 0.0218(8) 0.6601(8) 0.7589(7) 0.083(3) Uani 1 1 d . . . 0
H47 H -0.0189 0.6968 0.7493 0.100 Uiso 1 1 calc R . . 0
C48 C 0.1195(7) 0.6759(7) 0.7377(7) 0.072(2) Uani 1 1 d . . . 0
H48 H 0.1457 0.7238 0.7153 0.086 Uiso 1 1 calc R . . 0
C49 C 0.1782(6) 0.6198(6) 0.7501(5) 0.0529(19) Uani 1 1 d . . . 0
C50 C 0.2824(6) 0.6239(5) 0.7296(5) 0.0505(18) Uani 1 1 d . . . 0
C51 C 0.3372(7) 0.6829(6) 0.6908(6) 0.065(2) Uani 1 1 d . . . 0
H51 H 0.3073 0.7230 0.6733 0.078 Uiso 1 1 calc R . . 0
C52 C 0.4351(8) 0.6835(7) 0.6775(7) 0.082(3) Uani 1 1 d . . . 0
H52 H 0.4721 0.7237 0.6510 0.098 Uiso 1 1 calc R . . 0
C53 C 0.4785(7) 0.6251(7) 0.7031(7) 0.074(3) Uani 1 1 d . . . 0
H53 H 0.5462 0.6265 0.6961 0.089 Uiso 1 1 calc R . . 0
C54 C 0.4219(6) 0.5643(6) 0.7393(6) 0.059(2) Uani 1 1 d . . . 0
H54 H 0.4517 0.5231 0.7550 0.071 Uiso 1 1 calc R . . 0
Cl1 Cl 0.3181(3) 0.9366(3) 0.6560(4) 0.1275(13) Uani 1 1 d U . . 0
O1 O 0.2473(9) 0.8786(9) 0.6853(11) 0.189(4) Uani 1 1 d U . . 0
O2 O 0.3856(10) 0.8913(10) 0.6191(12) 0.216(5) Uani 1 1 d U . . 0
O3 O 0.3739(11) 1.0207(9) 0.7483(11) 0.198(5) Uani 1 1 d U . . 0
O4 O 0.2689(11) 0.9781(8) 0.6126(10) 0.194(5) Uani 1 1 d U . . 0
Cl2 Cl 0.6561(3) 0.4844(4) 0.7802(5) 0.177(2) Uani 1 1 d U . . 0
O5 O 0.5694(11) 0.4133(12) 0.7527(16) 0.268(6) Uani 1 1 d U . . 0
O6 O 0.7213(11) 0.4274(14) 0.7442(16) 0.270(6) Uani 1 1 d U . . 0
O7 O 0.7211(15) 0.5154(16) 0.8775(16) 0.277(6) Uani 1 1 d U . . 0
O8 O 0.6838(12) 0.5588(12) 0.7622(13) 0.248(6) Uani 1 1 d U . . 0
O O 0.1180(17) 0.868(4) 0.393(2) 0.35(3) Uani 0.50 1 d PDU . . 1
C C 0.157(3) 0.783(4) 0.385(4) 0.38(3) Uani 0.50 1 d PDU . . 3

loop_
_atom_site_aniso_label
_atom_site_aniso_U_11
_atom_site_aniso_U_22
_atom_site_aniso_U_33
_atom_site_aniso_U_23
_atom_site_aniso_U_13
_atom_site_aniso_U_12
Ru 0.0341(3) 0.0485(4) 0.0538(4) 0.0185(3) 0.0092(3) 0.0116(3)
Cl 0.0464(10) 0.0544(11) 0.0655(12) 0.0134(9) 0.0072(9) 0.0198(9)
S 0.0888(18) 0.0937(19) 0.0600(14) 0.0163(13) 0.0018(13) 0.0390(15)
N1 0.045(3) 0.051(4) 0.052(4) 0.012(3) 0.012(3) 0.011(3)
N2 0.049(4) 0.050(4) 0.067(4) 0.026(3) 0.014(3) 0.016(3)
N3 0.042(3) 0.056(4) 0.056(4) 0.008(3) 0.014(3) 0.005(3)
N4 0.046(4) 0.051(4) 0.050(4) 0.009(3) 0.002(3) 0.022(3)
N5 0.034(3) 0.042(3) 0.055(4) 0.016(3) 0.008(3) 0.004(3)
C1 0.056(5) 0.065(6) 0.059(5) 0.014(4) 0.011(4) 0.014(4)
C2 0.090(8) 0.087(8) 0.074(7) 0.007(6) 0.016(6) 0.030(6)
C3 0.098(8) 0.070(6) 0.068(7) 0.010(5) 0.022(6) 0.030(6)
C4 0.085(7) 0.056(6) 0.082(7) 0.013(5) 0.028(6) 0.019(5)
C5 0.061(5) 0.056(5) 0.062(5) 0.017(4) 0.019(4) 0.024(4)
C6 0.045(4) 0.054(5) 0.063(5) 0.012(4) 0.024(4) 0.013(4)
C7 0.054(5) 0.060(5) 0.057(5) 0.023(4) 0.006(4) 0.023(4)
C8 0.054(5) 0.073(6) 0.060(5) 0.024(5) 0.006(4) 0.025(4)
C9 0.086(7) 0.080(7) 0.086(7) 0.031(6) -0.014(6) 0.023(6)
C10 0.095(8) 0.092(8) 0.126(10) 0.062(8) 0.012(7) 0.047(7)
C11 0.075(6) 0.064(6) 0.083(7) 0.021(5) 0.003(5) 0.024(5)
C12 0.058(5) 0.045(5) 0.073(5) 0.021(4) 0.008(4) 0.017(4)
C13 0.063(6) 0.064(6) 0.078(6) 0.009(5) 0.027(5) 0.001(4)
C14 0.062(6) 0.074(7) 0.096(8) 0.027(6) 0.033(5) 0.010(5)
C15 0.069(7) 0.093(8) 0.108(9) -0.001(7) 0.048(7) 0.007(6)
C16 0.050(5) 0.079(7) 0.088(7) 0.004(6) 0.009(5) 0.019(5)
C17 0.044(4) 0.070(5) 0.058(5) 0.005(4) 0.008(4) 0.029(4)
C18 0.042(4) 0.057(5) 0.058(5) 0.006(4) 0.004(4) 0.019(4)
C19 0.064(6) 0.088(7) 0.080(6) 0.019(6) 0.006(5) 0.048(5)
C20 0.100(8) 0.094(8) 0.088(7) 0.050(6) 0.019(6) 0.054(7)
C21 0.083(7) 0.072(6) 0.085(7) 0.045(5) 0.019(5) 0.031(5)
C22 0.061(5) 0.049(4) 0.056(5) 0.017(4) 0.017(4) 0.015(4)
C23 0.054(5) 0.043(4) 0.046(4) 0.011(3) 0.008(4) 0.011(3)
C24 0.065(5) 0.058(5) 0.064(5) 0.029(4) 0.018(4) 0.010(4)
C25 0.055(5) 0.066(6) 0.067(6) 0.014(5) 0.026(4) -0.002(4)
C26 0.044(4) 0.057(5) 0.078(6) 0.011(5) 0.017(4) 0.010(4)
C27 0.044(4) 0.059(5) 0.063(5) 0.023(4) 0.013(4) 0.016(4)
Ru' 0.0415(3) 0.0425(4) 0.0620(4) 0.0218(3) 0.0180(3) 0.0165(3)
Cl' 0.0549(11) 0.0644(12) 0.0608(12) 0.0225(10) 0.0112(9) 0.0194(10)
S' 0.133(3) 0.0619(15) 0.0849(18) 0.0207(14) 0.0414(17) 0.0359(16)
N6 0.052(4) 0.049(4) 0.067(4) 0.019(3) 0.020(3) 0.008(3)
N7 0.044(4) 0.053(4) 0.089(5) 0.036(4) 0.019(4) 0.016(3)
N8 0.047(4) 0.050(4) 0.057(4) 0.023(3) 0.016(3) 0.016(3)
N9 0.040(3) 0.049(4) 0.050(3) 0.017(3) 0.009(3) 0.017(3)
N10 0.047(3) 0.043(3) 0.054(4) 0.015(3) 0.017(3) 0.015(3)
C28 0.085(6) 0.057(5) 0.060(6) 0.014(5) 0.019(5) 0.012(5)
C29 0.128(11) 0.089(8) 0.074(8) 0.014(7) 0.013(7) 0.026(8)
C30 0.127(11) 0.120(11) 0.087(9) 0.027(9) -0.010(8) 0.017(9)
C31 0.116(10) 0.117(10) 0.074(7) 0.012(7) -0.008(7) 0.040(8)
C32 0.074(6) 0.095(7) 0.070(6) 0.019(6) -0.008(5) 0.033(6)
C33 0.047(5) 0.077(6) 0.065(6) 0.030(5) 0.014(4) 0.005(4)
C34 0.067(5) 0.049(5) 0.075(6) 0.029(4) 0.028(5) 0.025(4)
C35 0.065(5) 0.064(6) 0.101(7) 0.048(5) 0.049(5) 0.036(5)
C36 0.078(7) 0.091(7) 0.123(9) 0.060(7) 0.049(7) 0.049(6)
C37 0.078(7) 0.107(9) 0.153(12) 0.079(9) 0.051(8) 0.059(7)
C38 0.059(6) 0.098(8) 0.135(10) 0.075(8) 0.008(6) 0.026(6)
C39 0.053(5) 0.085(7) 0.112(8) 0.056(6) -0.004(5) 0.011(5)
C40 0.057(5) 0.060(5) 0.080(6) 0.032(5) 0.024(4) 0.013(4)
C41 0.069(6) 0.066(6) 0.090(7) 0.035(5) 0.028(5) 0.008(5)
C42 0.048(5) 0.080(6) 0.078(6) 0.024(5) 0.019(4) 0.000(5)
C43 0.044(4) 0.073(6) 0.067(5) 0.022(5) 0.007(4) 0.011(4)
C44 0.039(4) 0.050(4) 0.059(5) 0.012(4) 0.013(4) 0.009(3)
C45 0.049(4) 0.057(5) 0.057(5) 0.013(4) 0.013(4) 0.021(4)
C46 0.056(5) 0.088(7) 0.084(6) 0.037(6) 0.014(5) 0.040(5)
C47 0.082(7) 0.091(7) 0.094(7) 0.039(6) 0.016(6) 0.057(6)
C48 0.074(6) 0.066(6) 0.083(6) 0.038(5) 0.009(5) 0.028(5)
C49 0.059(5) 0.043(4) 0.059(5) 0.019(4) 0.014(4) 0.023(4)
C50 0.054(4) 0.039(4) 0.054(4) 0.018(3) 0.011(4) 0.010(3)
C51 0.076(6) 0.053(5) 0.064(5) 0.025(4) 0.019(5) 0.016(4)
C52 0.088(7) 0.066(6) 0.085(7) 0.036(5) 0.038(6) 0.005(5)
C53 0.055(5) 0.071(6) 0.092(7) 0.033(5) 0.034(5) 0.011(5)
C54 0.051(5) 0.057(5) 0.066(5) 0.020(4) 0.016(4) 0.021(4)
Cl1 0.090(2) 0.102(2) 0.223(4) 0.089(3) 0.042(2) 0.0488(18)
O1 0.135(8) 0.164(8) 0.319(13) 0.148(8) 0.076(8) 0.047(6)
O2 0.157(9) 0.175(9) 0.317(13) 0.077(8) 0.101(8) 0.091(7)
O3 0.196(10) 0.133(7) 0.246(10) 0.063(6) -0.018(8) 0.066(6)
O4 0.238(11) 0.124(7) 0.229(10) 0.089(7) -0.019(8) 0.065(7)
Cl2 0.093(2) 0.219(5) 0.342(7) 0.226(5) 0.056(3) 0.071(3)
O5 0.127(7) 0.216(11) 0.502(16) 0.197(12) 0.044(10) 0.056(7)
O6 0.146(8) 0.252(12) 0.401(14) 0.116(12) 0.037(11) 0.090(9)
O7 0.255(12) 0.346(14) 0.329(11) 0.221(10) 0.035(10) 0.131(11)
O8 0.240(12) 0.235(10) 0.347(13) 0.226(11) 0.034(11) 0.043(8)
O 0.085(16) 0.84(8) 0.28(3) 0.43(4) 0.044(16) 0.09(2)
C 0.077(19) 0.86(9) 0.28(3) 0.38(5) 0.08(2) 0.06(3)

loop_
_atom_type_symbol
_atom_type_description
_atom_type_scat_dispersion_real
_atom_type_scat_dispersion_imag
_atom_type_scat_source
C C 0.0033 0.0016 'International Tables Vol C Tables 4.2.6.8 and 6.1.1.4'
Cl Cl 0.1484 0.1585 'International Tables Vol C Tables 4.2.6.8 and 6.1.1.4'
Ru Ru -1.2594 0.8363 'International Tables Vol C Tables 4.2.6.8 and 6.1.1.4'
S S 0.1246 0.1234 'International Tables Vol C Tables 4.2.6.8 and 6.1.1.4'
O O 0.0106 0.0060 'International Tables Vol C Tables 4.2.6.8 and 6.1.1.4'
H H 0.0000 0.0000 'International Tables Vol C Tables 4.2.6.8 and 6.1.1.4'
N N 0.0061 0.0033 'International Tables Vol C Tables 4.2.6.8 and 6.1.1.4'

loop_
_geom_angle_atom_site_label_1
_geom_angle_atom_site_label_2
_geom_angle_atom_site_label_3
_geom_angle
_geom_angle_site_symmetry_1
_geom_angle_site_symmetry_3
_geom_angle_publ_flag
N4 Ru N5 79.5(3) . . ?
N4 Ru N1 101.8(3) . . ?
N5 Ru N1 92.1(2) . . ?
N4 Ru N3 78.7(3) . . ?
N5 Ru N3 158.2(3) . . ?
N1 Ru N3 92.3(2) . . ?
N4 Ru N2 176.2(2) . . ?
N5 Ru N2 96.7(2) . . ?
N1 Ru N2 77.6(3) . . ?
N3 Ru N2 105.1(3) . . ?
N4 Ru Cl 87.03(18) . . ?
N5 Ru Cl 90.40(17) . . ?
N1 Ru Cl 171.1(2) . . ?
N3 Ru Cl 88.48(17) . . ?
N2 Ru Cl 93.56(19) . . ?
C7 S C1 90.0(4) . . ?
C7 N1 C6 111.6(7) . . ?
C7 N1 Ru 114.2(5) . . ?
C6 N1 Ru 134.2(6) . . ?
C8 N2 C12 117.8(7) . . ?
C8 N2 Ru 115.0(5) . . ?
C12 N2 Ru 127.1(6) . . ?
C13 N3 C17 121.2(8) . . ?
C13 N3 Ru 126.1(7) . . ?
C17 N3 Ru 112.7(5) . . ?
C18 N4 C22 121.6(7) . . ?
C18 N4 Ru 119.7(6) . . ?
C22 N4 Ru 118.6(5) . . ?
C27 N5 C23 117.6(6) . . ?
C27 N5 Ru 128.4(5) . . ?
C23 N5 Ru 114.0(5) . . ?
C2 C1 C6 120.4(10) . . ?
C2 C1 S 129.4(8) . . ?
C6 C1 S 110.2(6) . . ?
C3 C2 C1 118.9(10) . . ?
C3 C2 H2 120.5 . . ?
C1 C2 H2 120.5 . . ?
C2 C3 C4 121.5(10) . . ?
C2 C3 H3 119.3 . . ?
C4 C3 H3 119.3 . . ?
C3 C4 C5 122.0(10) . . ?
C3 C4 H4 119.0 . . ?
C5 C4 H4 119.0 . . ?
C4 C5 C6 117.7(9) . . ?
C4 C5 H5 121.1 . . ?
C6 C5 H5 121.1 . . ?
C5 C6 N1 127.1(8) . . ?
C5 C6 C1 119.4(8) . . ?
N1 C6 C1 113.5(8) . . ?
N1 C7 C8 118.5(7) . . ?
N1 C7 S 114.6(6) . . ?
C8 C7 S 126.8(6) . . ?
N2 C8 C9 122.9(8) . . ?
N2 C8 C7 114.4(7) . . ?
C9 C8 C7 122.7(8) . . ?
C10 C9 C8 117.3(9) . . ?
C10 C9 H9 121.3 . . ?
C8 C9 H9 121.3 . . ?
C11 C10 C9 119.4(9) . . ?
C11 C10 H10 120.3 . . ?
C9 C10 H10 120.3 . . ?
C10 C11 C12 119.2(9) . . ?
C10 C11 H11 120.4 . . ?
C12 C11 H11 120.4 . . ?
N2 C12 C11 123.3(8) . . ?
N2 C12 H12 118.3 . . ?
C11 C12 H12 118.3 . . ?
N3 C13 C14 120.6(11) . . ?
N3 C13 H13 119.7 . . ?
C14 C13 H13 119.7 . . ?
C15 C14 C13 119.2(10) . . ?
C15 C14 H14 120.4 . . ?
C13 C14 H14 120.4 . . ?
C14 C15 C16 120.0(10) . . ?
C14 C15 H15 120.0 . . ?
C16 C15 H15 120.0 . . ?
C17 C16 C15 119.3(11) . . ?
C17 C16 H16 120.3 . . ?
C15 C16 H16 120.3 . . ?
N3 C17 C16 119.7(9) . . ?
N3 C17 C18 116.4(7) . . ?
C16 C17 C18 123.9(9) . . ?
N4 C18 C19 118.2(8) . . ?
N4 C18 C17 112.5(7) . . ?
C19 C18 C17 129.3(8) . . ?
C20 C19 C18 119.9(9) . . ?
C20 C19 H19 120.1 . . ?
C18 C19 H19 120.1 . . ?
C19 C20 C21 121.0(9) . . ?
C19 C20 H20 119.5 . . ?
C21 C20 H20 119.5 . . ?
C20 C21 C22 120.1(9) . . ?
C20 C21 H21 120.0 . . ?
C22 C21 H21 120.0 . . ?
N4 C22 C21 119.2(8) . . ?
N4 C22 C23 112.9(7) . . ?
C21 C22 C23 127.9(8) . . ?
N5 C23 C24 121.3(7) . . ?
N5 C23 C22 115.0(7) . . ?
C24 C23 C22 123.7(8) . . ?
C25 C24 C23 119.7(8) . . ?
C25 C24 H24 120.1 . . ?
C23 C24 H24 120.1 . . ?
C24 C25 C26 119.9(8) . . ?
C24 C25 H25 120.1 . . ?
C26 C25 H25 120.1 . . ?
C27 C26 C25 118.3(8) . . ?
C27 C26 H26 120.9 . . ?
C25 C26 H26 120.9 . . ?
N5 C27 C26 123.2(8) . . ?
N5 C27 H27 118.4 . . ?
C26 C27 H27 118.4 . . ?
N9 Ru' N6 101.4(3) . . ?
N9 Ru' N10 79.3(2) . . ?
N6 Ru' N10 94.0(2) . . ?
N9 Ru' N8 79.7(2) . . ?
N6 Ru' N8 91.3(2) . . ?
N10 Ru' N8 159.0(2) . . ?
N9 Ru' N7 177.1(2) . . ?
N6 Ru' N7 77.8(3) . . ?
N10 Ru' N7 103.6(2) . . ?
N8 Ru' N7 97.4(2) . . ?
N9 Ru' Cl' 88.62(18) . . ?
N6 Ru' Cl' 169.9(2) . . ?
N10 Ru' Cl' 86.86(17) . . ?
N8 Ru' Cl' 91.38(18) . . ?
N7 Ru' Cl' 92.2(2) . . ?
C34 S' C28 89.9(4) . . ?
C34 N6 C33 110.2(7) . . ?
C34 N6 Ru' 114.1(6) . . ?
C33 N6 Ru' 135.7(6) . . ?
C35 N7 C39 115.9(8) . . ?
C35 N7 Ru' 116.1(6) . . ?
C39 N7 Ru' 127.7(6) . . ?
C40 N8 C44 117.8(7) . . ?
C40 N8 Ru' 128.9(6) . . ?
C44 N8 Ru' 113.4(5) . . ?
C49 N9 C45 121.9(7) . . ?
C49 N9 Ru' 119.4(5) . . ?
C45 N9 Ru' 118.7(5) . . ?
C54 N10 C50 117.3(7) . . ?
C54 N10 Ru' 128.7(6) . . ?
C50 N10 Ru' 113.9(5) . . ?
C29 C28 C33 121.5(11) . . ?
C29 C28 S' 128.9(9) . . ?
C33 C28 S' 109.6(7) . . ?
C30 C29 C28 119.0(12) . . ?
C30 C29 H29 120.5 . . ?
C28 C29 H29 120.5 . . ?
C29 C30 C31 119.9(12) . . ?
C29 C30 H30 120.1 . . ?
C31 C30 H30 120.1 . . ?
C32 C31 C30 122.9(13) . . ?
C32 C31 H31 118.6 . . ?
C30 C31 H31 118.6 . . ?
C31 C32 C33 117.9(11) . . ?
C31 C32 H32 121.1 . . ?
C33 C32 H32 121.1 . . ?
N6 C33 C32 126.7(9) . . ?
N6 C33 C28 114.5(9) . . ?
C32 C33 C28 118.8(9) . . ?
N6 C34 C35 118.4(7) . . ?
N6 C34 S' 115.7(7) . . ?
C35 C34 S' 125.9(6) . . ?
N7 C35 C36 125.1(10) . . ?
N7 C35 C34 113.4(7) . . ?
C36 C35 C34 121.5(9) . . ?
C37 C36 C35 117.5(11) . . ?
C37 C36 H36 121.2 . . ?
C35 C36 H36 121.2 . . ?
C36 C37 C38 119.4(10) . . ?
C36 C37 H37 120.3 . . ?
C38 C37 H37 120.3 . . ?
C37 C38 C39 119.1(11) . . ?
C37 C38 H38 120.4 . . ?
C39 C38 H38 120.4 . . ?
N7 C39 C38 122.8(11) . . ?
N7 C39 H39 118.6 . . ?
C38 C39 H39 118.6 . . ?
N8 C40 C41 122.5(9) . . ?
N8 C40 H40 118.7 . . ?
C41 C40 H40 118.7 . . ?
C42 C41 C40 119.1(9) . . ?
C42 C41 H41 120.4 . . ?
C40 C41 H41 120.4 . . ?
C43 C42 C41 119.2(8) . . ?
C43 C42 H42 120.4 . . ?
C41 C42 H42 120.4 . . ?
C42 C43 C44 120.1(9) . . ?
C42 C43 H43 119.9 . . ?
C44 C43 H43 119.9 . . ?
N8 C44 C43 121.2(8) . . ?
N8 C44 C45 115.1(6) . . ?
C43 C44 C45 123.7(8) . . ?
N9 C45 C46 119.6(8) . . ?
N9 C45 C44 113.1(7) . . ?
C46 C45 C44 127.3(8) . . ?
C47 C46 C45 118.6(8) . . ?
C47 C46 H46 120.7 . . ?
C45 C46 H46 120.7 . . ?
C48 C47 C46 121.1(9) . . ?
C48 C47 H47 119.5 . . ?
C46 C47 H47 119.5 . . ?
C47 C48 C49 119.0(9) . . ?
C47 C48 H48 120.5 . . ?
C49 C48 H48 120.5 . . ?
N9 C49 C48 119.8(8) . . ?
N9 C49 C50 113.1(6) . . ?
C48 C49 C50 127.1(8) . . ?
C51 C50 N10 120.5(7) . . ?
C51 C50 C49 125.2(7) . . ?
N10 C50 C49 114.3(6) . . ?
C52 C51 C50 120.4(9) . . ?
C52 C51 H51 119.8 . . ?
C50 C51 H51 119.8 . . ?
C53 C52 C51 119.7(9) . . ?
C53 C52 H52 120.2 . . ?
C51 C52 H52 120.2 . . ?
C52 C53 C54 119.4(9) . . ?
C52 C53 H53 120.3 . . ?
C54 C53 H53 120.3 . . ?
N10 C54 C53 122.6(8) . . ?
N10 C54 H54 118.7 . . ?
C53 C54 H54 118.7 . . ?
O2 Cl1 O4 122.9(11) . . ?
O2 Cl1 O1 110.7(9) . . ?
O4 Cl1 O1 109.0(9) . . ?
O2 Cl1 O3 106.5(9) . . ?
O4 Cl1 O3 104.6(7) . . ?
O1 Cl1 O3 100.5(9) . . ?
O8 Cl2 O5 130.1(11) . . ?
O8 Cl2 O6 106.5(12) . . ?
O5 Cl2 O6 99.3(11) . . ?
O8 Cl2 O7 105.8(12) . . ?
O5 Cl2 O7 118.6(12) . . ?
O6 Cl2 O7 84.8(10) . . ?

loop_
_geom_bond_atom_site_label_1
_geom_bond_atom_site_label_2
_geom_bond_distance
_geom_bond_site_symmetry_2
_geom_bond_publ_flag
Ru N4 1.953(6) . ?
Ru N5 2.057(5) . ?
Ru N1 2.066(6) . ?
Ru N3 2.082(6) . ?
Ru N2 2.108(6) . ?
Ru Cl 2.394(2) . ?
S C7 1.717(8) . ?
S C1 1.719(10) . ?
N1 C7 1.323(10) . ?
N1 C6 1.385(10) . ?
N2 C8 1.324(10) . ?
N2 C12 1.332(10) . ?
N3 C13 1.331(11) . ?
N3 C17 1.369(10) . ?
N4 C18 1.360(9) . ?
N4 C22 1.362(10) . ?
N5 C27 1.347(9) . ?
N5 C23 1.360(9) . ?
C1 C2 1.375(13) . ?
C1 C6 1.401(12) . ?
C2 C3 1.334(15) . ?
C2 H2 0.9300 . ?
C3 C4 1.353(14) . ?
C3 H3 0.9300 . ?
C4 C5 1.370(11) . ?
C4 H4 0.9300 . ?
C5 C6 1.381(12) . ?
C5 H5 0.9300 . ?
C7 C8 1.437(11) . ?
C8 C9 1.399(12) . ?
C9 C10 1.393(14) . ?
C9 H9 0.9300 . ?
C10 C11 1.355(14) . ?
C10 H10 0.9300 . ?
C11 C12 1.366(12) . ?
C11 H11 0.9300 . ?
C12 H12 0.9300 . ?
C13 C14 1.404(13) . ?
C13 H13 0.9300 . ?
C14 C15 1.364(16) . ?
C14 H14 0.9300 . ?
C15 C16 1.395(15) . ?
C15 H15 0.9300 . ?
C16 C17 1.385(11) . ?
C16 H16 0.9300 . ?
C17 C18 1.431(12) . ?
C18 C19 1.406(13) . ?
C19 C20 1.349(14) . ?
C19 H19 0.9300 . ?
C20 C21 1.353(13) . ?
C20 H20 0.9300 . ?
C21 C22 1.379(12) . ?
C21 H21 0.9300 . ?
C22 C23 1.461(11) . ?
C23 C24 1.378(11) . ?
C24 C25 1.355(12) . ?
C24 H24 0.9300 . ?
C25 C26 1.379(13) . ?
C25 H25 0.9300 . ?
C26 C27 1.367(11) . ?
C26 H26 0.9300 . ?
C27 H27 0.9300 . ?
Ru' N9 1.960(6) . ?
Ru' N6 2.045(7) . ?
Ru' N10 2.058(6) . ?
Ru' N8 2.063(6) . ?
Ru' N7 2.112(7) . ?
Ru' Cl' 2.374(2) . ?
S' C34 1.704(9) . ?
S' C28 1.732(11) . ?
N6 C34 1.348(10) . ?
N6 C33 1.376(11) . ?
N7 C35 1.309(11) . ?
N7 C39 1.362(11) . ?
N8 C40 1.320(10) . ?
N8 C44 1.369(10) . ?
N9 C49 1.350(9) . ?
N9 C45 1.351(9) . ?
N10 C54 1.347(9) . ?
N10 C50 1.385(9) . ?
C28 C29 1.364(15) . ?
C28 C33 1.411(12) . ?
C29 C30 1.342(17) . ?
C29 H29 0.9300 . ?
C30 C31 1.398(17) . ?
C30 H30 0.9300 . ?
C31 C32 1.340(14) . ?
C31 H31 0.9300 . ?
C32 C33 1.396(13) . ?
C32 H32 0.9300 . ?
C34 C35 1.451(13) . ?
C35 C36 1.390(12) . ?
C36 C37 1.364(15) . ?
C36 H36 0.9300 . ?
C37 C38 1.365(16) . ?
C37 H37 0.9300 . ?
C38 C39 1.373(13) . ?
C38 H38 0.9300 . ?
C39 H39 0.9300 . ?
C40 C41 1.382(12) . ?
C40 H40 0.9300 . ?
C41 C42 1.373(14) . ?
C41 H41 0.9300 . ?
C42 C43 1.338(13) . ?
C42 H42 0.9300 . ?
C43 C44 1.381(11) . ?
C43 H43 0.9300 . ?
C44 C45 1.470(11) . ?
C45 C46 1.383(11) . ?
C46 C47 1.377(13) . ?
C46 H46 0.9300 . ?
C47 C48 1.370(13) . ?
C47 H47 0.9300 . ?
C48 C49 1.372(11) . ?
C48 H48 0.9300 . ?
C49 C50 1.463(10) . ?
C50 C51 1.364(11) . ?
C51 C52 1.357(13) . ?
C51 H51 0.9300 . ?
C52 C53 1.355(14) . ?
C52 H52 0.9300 . ?
C53 C54 1.364(12) . ?
C53 H53 0.9300 . ?
C54 H54 0.9300 . ?
Cl1 O2 1.318(11) . ?
Cl1 O4 1.349(11) . ?
Cl1 O1 1.357(11) . ?
Cl1 O3 1.475(13) . ?
Cl2 O8 1.245(12) . ?
Cl2 O5 1.280(14) . ?
Cl2 O6 1.392(17) . ?
Cl2 O7 1.536(19) . ?
O C 1.49(2) . ?

loop_
_geom_torsion_atom_site_label_1
_geom_torsion_atom_site_label_2
_geom_torsion_atom_site_label_3
_geom_torsion_atom_site_label_4
_geom_torsion
_geom_torsion_site_symmetry_1
_geom_torsion_site_symmetry_2
_geom_torsion_site_symmetry_3
_geom_torsion_site_symmetry_4
_geom_torsion_publ_flag
N4 Ru N1 C7 -172.2(5) . . . . ?
N5 Ru N1 C7 -92.5(6) . . . . ?
N3 Ru N1 C7 108.9(6) . . . . ?
N2 Ru N1 C7 3.9(5) . . . . ?
Cl Ru N1 C7 13.8(15) . . . . ?
N4 Ru N1 C6 5.4(7) . . . . ?
N5 Ru N1 C6 85.1(7) . . . . ?
N3 Ru N1 C6 -73.6(7) . . . . ?
N2 Ru N1 C6 -178.5(7) . . . . ?
Cl Ru N1 C6 -168.6(8) . . . . ?
N4 Ru N2 C8 80(4) . . . . ?
N5 Ru N2 C8 88.4(6) . . . . ?
N1 Ru N2 C8 -2.3(6) . . . . ?
N3 Ru N2 C8 -91.4(6) . . . . ?
Cl Ru N2 C8 179.2(5) . . . . ?
N4 Ru N2 C12 -96(4) . . . . ?
N5 Ru N2 C12 -88.3(7) . . . . ?
N1 Ru N2 C12 -179.0(7) . . . . ?
N3 Ru N2 C12 91.9(7) . . . . ?
Cl Ru N2 C12 2.5(6) . . . . ?
N4 Ru N3 C13 -177.8(7) . . . . ?
N5 Ru N3 C13 -177.8(6) . . . . ?
N1 Ru N3 C13 -76.2(7) . . . . ?
N2 Ru N3 C13 1.6(7) . . . . ?
Cl Ru N3 C13 94.9(6) . . . . ?
N4 Ru N3 C17 1.3(5) . . . . ?
N5 Ru N3 C17 1.3(9) . . . . ?
N1 Ru N3 C17 102.9(5) . . . . ?
N2 Ru N3 C17 -179.3(5) . . . . ?
Cl Ru N3 C17 -86.0(5) . . . . ?
N5 Ru N4 C18 177.2(6) . . . . ?
N1 Ru N4 C18 -92.9(6) . . . . ?
N3 Ru N4 C18 -2.8(5) . . . . ?
N2 Ru N4 C18 -175(4) . . . . ?
Cl Ru N4 C18 86.2(5) . . . . ?
N5 Ru N4 C22 0.4(5) . . . . ?
N1 Ru N4 C22 90.4(6) . . . . ?
N3 Ru N4 C22 -179.6(6) . . . . ?
N2 Ru N4 C22 9(4) . . . . ?
Cl Ru N4 C22 -90.6(5) . . . . ?
N4 Ru N5 C27 179.8(7) . . . . ?
N1 Ru N5 C27 78.1(6) . . . . ?
N3 Ru N5 C27 179.8(6) . . . . ?
N2 Ru N5 C27 0.3(7) . . . . ?
Cl Ru N5 C27 -93.3(6) . . . . ?
N4 Ru N5 C23 -0.2(5) . . . . ?
N1 Ru N5 C23 -101.8(5) . . . . ?
N3 Ru N5 C23 -0.2(9) . . . . ?
N2 Ru N5 C23 -179.7(5) . . . . ?
Cl Ru N5 C23 86.7(5) . . . . ?
C7 S C1 C2 179.7(10) . . . . ?
C7 S C1 C6 -0.8(6) . . . . ?
C6 C1 C2 C3 2.0(15) . . . . ?
S C1 C2 C3 -178.5(8) . . . . ?
C1 C2 C3 C4 -2.5(17) . . . . ?
C2 C3 C4 C5 1.0(16) . . . . ?
C3 C4 C5 C6 1.1(14) . . . . ?
C4 C5 C6 N1 -179.3(8) . . . . ?
C4 C5 C6 C1 -1.5(12) . . . . ?
C7 N1 C6 C5 -178.3(8) . . . . ?
Ru N1 C6 C5 4.0(12) . . . . ?
C7 N1 C6 C1 3.8(10) . . . . ?
Ru N1 C6 C1 -173.9(5) . . . . ?
C2 C1 C6 C5 0.0(13) . . . . ?
S C1 C6 C5 -179.6(6) . . . . ?
C2 C1 C6 N1 178.1(8) . . . . ?
S C1 C6 N1 -1.5(9) . . . . ?
C6 N1 C7 C8 176.7(7) . . . . ?
Ru N1 C7 C8 -5.1(9) . . . . ?
C6 N1 C7 S -4.4(9) . . . . ?
Ru N1 C7 S 173.7(4) . . . . ?
C1 S C7 N1 3.0(7) . . . . ?
C1 S C7 C8 -178.2(8) . . . . ?
C12 N2 C8 C9 -1.9(13) . . . . ?
Ru N2 C8 C9 -178.9(7) . . . . ?
C12 N2 C8 C7 177.5(7) . . . . ?
Ru N2 C8 C7 0.4(9) . . . . ?
N1 C7 C8 N2 3.2(11) . . . . ?
S C7 C8 N2 -175.6(6) . . . . ?
N1 C7 C8 C9 -177.5(8) . . . . ?
S C7 C8 C9 3.8(13) . . . . ?
N2 C8 C9 C10 0.3(15) . . . . ?
C7 C8 C9 C10 -179.0(9) . . . . ?
C8 C9 C10 C11 0.8(17) . . . . ?
C9 C10 C11 C12 -0.3(16) . . . . ?
C8 N2 C12 C11 2.4(12) . . . . ?
Ru N2 C12 C11 179.1(7) . . . . ?
C10 C11 C12 N2 -1.4(15) . . . . ?
C17 N3 C13 C14 -0.3(12) . . . . ?
Ru N3 C13 C14 178.7(6) . . . . ?
N3 C13 C14 C15 0.4(15) . . . . ?
C13 C14 C15 C16 0.5(16) . . . . ?
C14 C15 C16 C17 -1.6(15) . . . . ?
C13 N3 C17 C16 -0.8(11) . . . . ?
Ru N3 C17 C16 -180.0(6) . . . . ?
C13 N3 C17 C18 179.4(7) . . . . ?
Ru N3 C17 C18 0.3(8) . . . . ?
C15 C16 C17 N3 1.7(13) . . . . ?
C15 C16 C17 C18 -178.5(8) . . . . ?
C22 N4 C18 C19 -2.5(11) . . . . ?
Ru N4 C18 C19 -179.2(6) . . . . ?
C22 N4 C18 C17 -179.6(7) . . . . ?
Ru N4 C18 C17 3.7(9) . . . . ?
N3 C17 C18 N4 -2.5(10) . . . . ?
C16 C17 C18 N4 177.8(7) . . . . ?
N3 C17 C18 C19 -179.2(8) . . . . ?
C16 C17 C18 C19 1.1(14) . . . . ?
N4 C18 C19 C20 -0.3(13) . . . . ?
C17 C18 C19 C20 176.2(9) . . . . ?
C18 C19 C20 C21 1.8(16) . . . . ?
C19 C20 C21 C22 -0.7(16) . . . . ?
C18 N4 C22 C21 3.7(11) . . . . ?
Ru N4 C22 C21 -179.6(6) . . . . ?
C18 N4 C22 C23 -177.2(6) . . . . ?
Ru N4 C22 C23 -0.5(8) . . . . ?
C20 C21 C22 N4 -2.1(13) . . . . ?
C20 C21 C22 C23 179.0(9) . . . . ?
C27 N5 C23 C24 0.2(10) . . . . ?
Ru N5 C23 C24 -179.8(6) . . . . ?
C27 N5 C23 C22 -180.0(6) . . . . ?
Ru N5 C23 C22 0.0(8) . . . . ?
N4 C22 C23 N5 0.3(9) . . . . ?
C21 C22 C23 N5 179.3(8) . . . . ?
N4 C22 C23 C24 -179.9(7) . . . . ?
C21 C22 C23 C24 -0.8(13) . . . . ?
N5 C23 C24 C25 1.2(12) . . . . ?
C22 C23 C24 C25 -178.6(7) . . . . ?
C23 C24 C25 C26 -1.5(13) . . . . ?
C24 C25 C26 C27 0.5(13) . . . . ?
C23 N5 C27 C26 -1.4(11) . . . . ?
Ru N5 C27 C26 178.7(6) . . . . ?
C25 C26 C27 N5 1.0(12) . . . . ?
N9 Ru' N6 C34 -174.1(5) . . . . ?
N10 Ru' N6 C34 106.0(6) . . . . ?
N8 Ru' N6 C34 -94.3(6) . . . . ?
N7 Ru' N6 C34 3.0(5) . . . . ?
Cl' Ru' N6 C34 11.2(14) . . . . ?
N9 Ru' N6 C33 3.7(8) . . . . ?
N10 Ru' N6 C33 -76.2(7) . . . . ?
N8 Ru' N6 C33 83.5(7) . . . . ?
N7 Ru' N6 C33 -179.2(8) . . . . ?
Cl' Ru' N6 C33 -171.0(7) . . . . ?
N9 Ru' N7 C35 73(5) . . . . ?
N6 Ru' N7 C35 -2.3(6) . . . . ?
N10 Ru' N7 C35 -93.5(6) . . . . ?
N8 Ru' N7 C35 87.5(6) . . . . ?
Cl' Ru' N7 C35 179.2(5) . . . . ?
N9 Ru' N7 C39 -102(5) . . . . ?
N6 Ru' N7 C39 -176.9(7) . . . . ?
N10 Ru' N7 C39 91.9(7) . . . . ?
N8 Ru' N7 C39 -87.1(7) . . . . ?
Cl' Ru' N7 C39 4.6(7) . . . . ?
N9 Ru' N8 C40 -179.5(7) . . . . ?
N6 Ru' N8 C40 79.2(7) . . . . ?
N10 Ru' N8 C40 -175.9(7) . . . . ?
N7 Ru' N8 C40 1.3(7) . . . . ?
Cl' Ru' N8 C40 -91.1(7) . . . . ?
N9 Ru' N8 C44 0.0(5) . . . . ?
N6 Ru' N8 C44 -101.3(5) . . . . ?
N10 Ru' N8 C44 3.5(10) . . . . ?
N7 Ru' N8 C44 -179.2(5) . . . . ?
Cl' Ru' N8 C44 88.4(5) . . . . ?
N6 Ru' N9 C49 -93.1(6) . . . . ?
N10 Ru' N9 C49 -1.1(5) . . . . ?
N8 Ru' N9 C49 177.6(6) . . . . ?
N7 Ru' N9 C49 -168(5) . . . . ?
Cl' Ru' N9 C49 86.0(5) . . . . ?
N6 Ru' N9 C45 89.1(6) . . . . ?
N10 Ru' N9 C45 -178.9(6) . . . . ?
N8 Ru' N9 C45 -0.2(5) . . . . ?
N7 Ru' N9 C45 14(5) . . . . ?
Cl' Ru' N9 C45 -91.8(5) . . . . ?
N9 Ru' N10 C54 179.0(7) . . . . ?
N6 Ru' N10 C54 -80.1(7) . . . . ?
N8 Ru' N10 C54 175.5(7) . . . . ?
N7 Ru' N10 C54 -1.7(7) . . . . ?
Cl' Ru' N10 C54 89.8(6) . . . . ?
N9 Ru' N10 C50 -0.4(5) . . . . ?
N6 Ru' N10 C50 100.4(5) . . . . ?
N8 Ru' N10 C50 -4.0(10) . . . . ?
N7 Ru' N10 C50 178.9(5) . . . . ?
Cl' Ru' N10 C50 -89.6(5) . . . . ?
C34 S' C28 C29 179.7(11) . . . . ?
C34 S' C28 C33 -1.4(7) . . . . ?
C33 C28 C29 C30 0.2(18) . . . . ?
S' C28 C29 C30 179.0(10) . . . . ?
C28 C29 C30 C31 2(2) . . . . ?
C29 C30 C31 C32 -4(2) . . . . ?
C30 C31 C32 C33 4.0(19) . . . . ?
C34 N6 C33 C32 -178.4(9) . . . . ?
Ru' N6 C33 C32 3.7(13) . . . . ?
C34 N6 C33 C28 2.2(10) . . . . ?
Ru' N6 C33 C28 -175.7(6) . . . . ?
C31 C32 C33 N6 179.1(10) . . . . ?
C31 C32 C33 C28 -1.5(15) . . . . ?
C29 C28 C33 N6 178.9(9) . . . . ?
S' C28 C33 N6 -0.1(10) . . . . ?
C29 C28 C33 C32 -0.6(15) . . . . ?
S' C28 C33 C32 -179.6(7) . . . . ?
C33 N6 C34 C35 178.2(7) . . . . ?
Ru' N6 C34 C35 -3.5(9) . . . . ?
C33 N6 C34 S' -3.4(9) . . . . ?
Ru' N6 C34 S' 175.0(4) . . . . ?
C28 S' C34 N6 2.8(7) . . . . ?
C28 S' C34 C35 -178.8(8) . . . . ?
C39 N7 C35 C36 -2.1(12) . . . . ?
Ru' N7 C35 C36 -177.4(7) . . . . ?
C39 N7 C35 C34 176.4(7) . . . . ?
Ru' N7 C35 C34 1.1(9) . . . . ?
N6 C34 C35 N7 1.5(11) . . . . ?
S' C34 C35 N7 -176.8(6) . . . . ?
N6 C34 C35 C36 -179.9(8) . . . . ?
S' C34 C35 C36 1.8(12) . . . . ?
N7 C35 C36 C37 -0.7(14) . . . . ?
C34 C35 C36 C37 -179.1(8) . . . . ?
C35 C36 C37 C38 2.9(15) . . . . ?
C36 C37 C38 C39 -2.2(16) . . . . ?
C35 N7 C39 C38 2.9(13) . . . . ?
Ru' N7 C39 C38 177.5(7) . . . . ?
C37 C38 C39 N7 -0.8(16) . . . . ?
C44 N8 C40 C41 -0.6(12) . . . . ?
Ru' N8 C40 C41 178.8(7) . . . . ?
N8 C40 C41 C42 -0.4(14) . . . . ?
C40 C41 C42 C43 1.4(14) . . . . ?
C41 C42 C43 C44 -1.3(14) . . . . ?
C40 N8 C44 C43 0.7(11) . . . . ?
Ru' N8 C44 C43 -178.9(6) . . . . ?
C40 N8 C44 C45 179.7(7) . . . . ?
Ru' N8 C44 C45 0.1(8) . . . . ?
C42 C43 C44 N8 0.3(12) . . . . ?
C42 C43 C44 C45 -178.6(8) . . . . ?
C49 N9 C45 C46 1.6(11) . . . . ?
Ru' N9 C45 C46 179.3(6) . . . . ?
C49 N9 C45 C44 -177.4(6) . . . . ?
Ru' N9 C45 C44 0.3(8) . . . . ?
N8 C44 C45 N9 -0.3(10) . . . . ?
C43 C44 C45 N9 178.7(7) . . . . ?
N8 C44 C45 C46 -179.2(8) . . . . ?
C43 C44 C45 C46 -0.2(13) . . . . ?
N9 C45 C46 C47 -1.8(13) . . . . ?
C44 C45 C46 C47 177.0(8) . . . . ?
C45 C46 C47 C48 0.3(15) . . . . ?
C46 C47 C48 C49 1.4(15) . . . . ?
C45 N9 C49 C48 0.2(11) . . . . ?
Ru' N9 C49 C48 -177.5(6) . . . . ?
C45 N9 C49 C50 -179.9(6) . . . . ?
Ru' N9 C49 C50 2.4(9) . . . . ?
C47 C48 C49 N9 -1.7(13) . . . . ?
C47 C48 C49 C50 178.5(8) . . . . ?
C54 N10 C50 C51 2.0(10) . . . . ?
Ru' N10 C50 C51 -178.5(6) . . . . ?
C54 N10 C50 C49 -177.7(6) . . . . ?
Ru' N10 C50 C49 1.8(8) . . . . ?
N9 C49 C50 C51 177.6(7) . . . . ?
C48 C49 C50 C51 -2.5(13) . . . . ?
N9 C49 C50 N10 -2.6(9) . . . . ?
C48 C49 C50 N10 177.2(8) . . . . ?
N10 C50 C51 C52 -1.9(12) . . . . ?
C49 C50 C51 C52 177.8(8) . . . . ?
C50 C51 C52 C53 -0.1(14) . . . . ?
C51 C52 C53 C54 1.9(15) . . . . ?
C50 N10 C54 C53 -0.2(12) . . . . ?
Ru' N10 C54 C53 -179.6(6) . . . . ?
C52 C53 C54 N10 -1.8(14) . . . . ?
